data_7046570
loop_
_publ_author_name
'Shitaya, Shoji'
'Nomura, Kotohiro'
'Inagaki, Akiko'

_publ_section_title
;
 Synthesis of di- and trinuclear iridium polyhydride complexes surrounded
 by light-absorbing ligands.
;
_journal_issue 35
_journal_name_full 'Dalton transactions (Cambridge, England : 2003)'
_journal_page_first 12046
_journal_page_last 12050
_journal_paper_doi 10.1039/c8dt00998h
_journal_volume 47
_journal_year 2018
_chemical_formula_sum 'C78 H71 B F4 Ir2 O P4'
_chemical_formula_weight 1619.43
_space_group_crystal_system monoclinic
_space_group_IT_number 14
_space_group_name_Hall '-P 2ybc'
_space_group_name_H-M_alt 'P 1 21/c 1'
_symmetry_space_group_name_Hall '-P 2ybc'
_symmetry_space_group_name_H-M 'P 1 21/c 1'
_atom_sites_solution_hydrogens geom
_audit_creation_method SHELXL-2014/7
_audit_update_record
;
2018-05-02 deposited with the CCDC.
2018-05-28 downloaded from the CCDC.
;
_cell_angle_alpha 90
_cell_angle_beta 107.0026(12)
_cell_angle_gamma 90
_cell_formula_units_Z 4
_cell_length_a 17.2579(11)
_cell_length_b 14.7857(8)
_cell_length_c 27.6572(18)
_cell_measurement_reflns_used 23873
_cell_measurement_temperature 293(2)
_cell_measurement_theta_max 27.5
_cell_measurement_theta_min 3.0
_cell_volume 6748.8(7)
_computing_cell_refinement 'CrystalClear-SM Expert 2.1 b45'
_computing_data_collection 'CrystalClear-SM Expert 2.1 b45 (Rigaku, 2015)'
_computing_data_reduction 'CrystalClear-SM Expert 2.1 b45'
_computing_molecular_graphics 'CrystalStructure 4.2'
_computing_publication_material 'CrystalStructure 4.2 (Rigaku, 2015)'
_computing_structure_refinement 'SHELXL-2014/7 (Sheldrick, 2014)'
_diffrn_ambient_temperature 293(2)
_diffrn_measured_fraction_theta_full 0.990
_diffrn_measured_fraction_theta_max 0.932
_diffrn_measurement_device_type 'Rigaku Pilatus 200K'
_diffrn_measurement_method 'profile data from \w-scans'
_diffrn_radiation_type MoK\a
_diffrn_radiation_wavelength 0.71075
_diffrn_reflns_av_R_equivalents 0.0420
_diffrn_reflns_av_unetI/netI 0.0437
_diffrn_reflns_Laue_measured_fraction_full 0.990
_diffrn_reflns_Laue_measured_fraction_max 0.932
_diffrn_reflns_limit_h_max 22
_diffrn_reflns_limit_h_min -22
_diffrn_reflns_limit_k_max 19
_diffrn_reflns_limit_k_min -18
_diffrn_reflns_limit_l_max 35
_diffrn_reflns_limit_l_min -27
_diffrn_reflns_number 53434
_diffrn_reflns_point_group_measured_fraction_full 0.990
_diffrn_reflns_point_group_measured_fraction_max 0.932
_diffrn_reflns_theta_full 25.242
_diffrn_reflns_theta_max 27.530
_diffrn_reflns_theta_min 3.019
_exptl_absorpt_coefficient_mu 4.091
_exptl_absorpt_correction_T_max 1.000
_exptl_absorpt_correction_T_min 0.454
_exptl_absorpt_correction_type multi-scan
_exptl_crystal_colour Yellow
_exptl_crystal_density_diffrn 1.594
_exptl_crystal_description Prism
_exptl_crystal_F_000 3208
_exptl_crystal_size_max 0.18
_exptl_crystal_size_mid 0.18
_exptl_crystal_size_min 0.05
_exptl_transmission_factor_max 0.815
_exptl_transmission_factor_min 0.370
_refine_diff_density_max 1.841
_refine_diff_density_min -0.914
_refine_diff_density_rms 0.190
_refine_ls_extinction_method none
_refine_ls_goodness_of_fit_ref 1.144
_refine_ls_hydrogen_treatment mixed
_refine_ls_matrix_type full
_refine_ls_number_parameters 807
_refine_ls_number_reflns 14487
_refine_ls_number_restraints 0
_refine_ls_restrained_S_all 1.144
_refine_ls_R_factor_all 0.0359
_refine_ls_R_factor_gt 0.0298
_refine_ls_shift/su_max 0.121
_refine_ls_shift/su_mean 0.002
_refine_ls_structure_factor_coef Fsqd
_refine_ls_weighting_details 'w=1/[\s^2^(Fo^2^)+(0.0480P)^2^+4.6907P] where P=(Fo^2^+2Fc^2^)/3'
_refine_ls_weighting_scheme calc
_refine_ls_wR_factor_gt 0.0819
_refine_ls_wR_factor_ref 0.0923
_reflns_Friedel_coverage 0.000
_reflns_number_gt 12973
_reflns_number_total 14487
_reflns_threshold_expression 'I > 2\s(I)'
_cod_data_source_file c8dt00998h2.cif
_cod_data_source_block complex2
_cod_depositor_comments
;
The following automatic conversions were performed:

'_exptl_absorpt_correction_type' value 'Multi-scan' changed to
'multi-scan' according to
/home/data/users/saulius/crontab/automatic-downloads/rss-feeds/RSC/lib/dictionaries/cif_core.dic
dictionary named 'cif_core.dic' version 2.4.2 from 2011-04-26.

Automatic conversion script
Id: cif_fix_values 4973 2017-02-22 13:04:09Z antanas 

 Adding full bibliography for 7046569--7046571.cif.
;
_cod_database_code 7046570
_shelx_shelxl_version_number 2014/7
_shelx_space_group_comment
;
The symmetry employed for this shelxl refinement is uniquely defined
by the following loop, which should always be used as a source of
symmetry information in preference to the above space-group names.
They are only intended as comments.
;

loop_
_space_group_symop_operation_xyz
'x, y, z'
'-x, y+1/2, -z+1/2'
'-x, -y, -z'
'x, -y-1/2, z-1/2'

loop_
_atom_site_label
_atom_site_type_symbol
_atom_site_fract_x
_atom_site_fract_y
_atom_site_fract_z
_atom_site_U_iso_or_equiv
_atom_site_adp_type
_atom_site_occupancy
_atom_site_site_symmetry_order
_atom_site_calc_flag
_atom_site_refinement_flags_posn
_atom_site_refinement_flags_adp
_atom_site_refinement_flags_occupancy
_atom_site_disorder_assembly
_atom_site_disorder_group
Ir1 Ir 0.25800(2) 0.66966(2) 0.33123(2) 0.01634(5) Uani 1 1 d . . . . .
Ir2 Ir 0.22581(2) 0.52674(2) 0.28014(2) 0.01688(5) Uani 1 1 d . . . . .
P1 P 0.27375(6) 0.69840(7) 0.41355(3) 0.01731(18) Uani 1 1 d . . . . .
P2 P 0.12771(6) 0.45856(7) 0.21771(3) 0.01856(19) Uani 1 1 d . . . . .
P3 P 0.28742(6) 0.44301(7) 0.23510(3) 0.01810(19) Uani 1 1 d . . . . .
C1 C 0.3461(2) 0.7977(2) 0.41980(13) 0.0178(7) Uani 1 1 d . . . . .
C2 C 0.4179(2) 0.8051(3) 0.46668(13) 0.0210(8) Uani 1 1 d . . . . .
C3 C 0.4786(2) 0.7435(3) 0.48794(14) 0.0245(8) Uani 1 1 d . . . . .
H1 H 0.4787 0.6870 0.4732 0.029 Uiso 1 1 calc R U . . .
C4 C 0.5399(3) 0.7670(3) 0.53201(15) 0.0308(9) Uani 1 1 d . . . . .
H2 H 0.5809 0.7259 0.5466 0.037 Uiso 1 1 calc R U . . .
C5 C 0.5394(3) 0.8517(3) 0.55399(15) 0.0320(10) Uani 1 1 d . . . . .
H3 H 0.5800 0.8667 0.5833 0.038 Uiso 1 1 calc R U . . .
C6 C 0.4791(3) 0.9138(3) 0.53270(15) 0.0299(9) Uani 1 1 d . . . . .
H4 H 0.4798 0.9709 0.5470 0.036 Uiso 1 1 calc R U . . .
C7 C 0.4170(2) 0.8897(3) 0.48946(14) 0.0239(8) Uani 1 1 d . . . . .
C8 C 0.3453(2) 0.9406(3) 0.46057(15) 0.0236(8) Uani 1 1 d . . . . .
C9 C 0.3153(3) 1.0238(3) 0.46967(17) 0.0314(10) Uani 1 1 d . . . . .
H5 H 0.3426 1.0578 0.4978 0.038 Uiso 1 1 calc R U . . .
C10 C 0.2440(3) 1.0560(3) 0.43621(17) 0.0330(10) Uani 1 1 d . . . . .
H6 H 0.2235 1.1118 0.4419 0.040 Uiso 1 1 calc R U . . .
C11 C 0.2031(3) 1.0050(3) 0.39410(16) 0.0284(9) Uani 1 1 d . . . . .
H7 H 0.1557 1.0276 0.3718 0.034 Uiso 1 1 calc R U . . .
C12 C 0.2319(2) 0.9208(3) 0.38485(14) 0.0241(8) Uani 1 1 d . . . . .
H8 H 0.2044 0.8872 0.3566 0.029 Uiso 1 1 calc R U . . .
C13 C 0.3029(2) 0.8879(3) 0.41868(13) 0.0210(8) Uani 1 1 d . . . . .
C14 C 0.3219(2) 0.6092(3) 0.45751(13) 0.0206(8) Uani 1 1 d . . . . .
C15 C 0.3716(2) 0.5475(3) 0.44289(14) 0.0251(8) Uani 1 1 d . . . . .
H9 H 0.3821 0.5547 0.4120 0.030 Uiso 1 1 calc R U . . .
C16 C 0.4053(3) 0.4760(3) 0.47365(16) 0.0320(10) Uani 1 1 d . . . . .
H10 H 0.4383 0.4351 0.4634 0.038 Uiso 1 1 calc R U . . .
C17 C 0.3903(3) 0.4648(3) 0.51969(18) 0.0409(12) Uani 1 1 d . . . . .
H11 H 0.4128 0.4161 0.5403 0.049 Uiso 1 1 calc R U . . .
C18 C 0.3419(3) 0.5258(4) 0.53495(17) 0.0411(12) Uani 1 1 d . . . . .
H12 H 0.3326 0.5187 0.5662 0.049 Uiso 1 1 calc R U . . .
C19 C 0.3071(3) 0.5978(3) 0.50406(15) 0.0312(9) Uani 1 1 d . . . . .
H13 H 0.2738 0.6383 0.5144 0.037 Uiso 1 1 calc R U . . .
C20 C 0.1877(2) 0.7341(3) 0.43402(14) 0.0215(8) Uani 1 1 d . . . . .
C21 C 0.1116(2) 0.7029(3) 0.40646(16) 0.0319(10) Uani 1 1 d . . . . .
H14 H 0.1056 0.6679 0.3777 0.038 Uiso 1 1 calc R U . . .
C22 C 0.0442(3) 0.7244(4) 0.42233(18) 0.0434(13) Uani 1 1 d . . . . .
H15 H -0.0067 0.7028 0.4045 0.052 Uiso 1 1 calc R U . . .
C23 C 0.0530(3) 0.7777(4) 0.46440(19) 0.0446(13) Uani 1 1 d . . . . .
H16 H 0.0077 0.7928 0.4744 0.054 Uiso 1 1 calc R U . . .
C24 C 0.1285(3) 0.8089(3) 0.49206(17) 0.0351(10) Uani 1 1 d . . . . .
H17 H 0.1339 0.8443 0.5207 0.042 Uiso 1 1 calc R U . . .
C25 C 0.1964(3) 0.7872(3) 0.47694(15) 0.0284(9) Uani 1 1 d . . . . .
H18 H 0.2473 0.8081 0.4954 0.034 Uiso 1 1 calc R U . . .
P4 P 0.36142(5) 0.76762(6) 0.35619(3) 0.01714(18) Uani 1 1 d . . . . .
C26 C 0.4636(2) 0.7223(3) 0.36539(13) 0.0213(8) Uani 1 1 d . . . . .
C27 C 0.4721(2) 0.6379(3) 0.34420(14) 0.0233(8) Uani 1 1 d . . . . .
H19 H 0.4264 0.6041 0.3282 0.028 Uiso 1 1 calc R U . . .
C28 C 0.5488(2) 0.6047(3) 0.34706(15) 0.0275(9) Uani 1 1 d . . . . .
H20 H 0.5539 0.5487 0.3330 0.033 Uiso 1 1 calc R U . . .
C29 C 0.6174(3) 0.6541(3) 0.37068(16) 0.0292(9) Uani 1 1 d . . . . .
H21 H 0.6684 0.6313 0.3727 0.035 Uiso 1 1 calc R U . . .
C30 C 0.6097(2) 0.7380(3) 0.39146(15) 0.0293(9) Uani 1 1 d . . . . .
H22 H 0.6556 0.7718 0.4072 0.035 Uiso 1 1 calc R U . . .
C31 C 0.5329(2) 0.7715(3) 0.38870(14) 0.0255(8) Uani 1 1 d . . . . .
H23 H 0.5281 0.8276 0.4027 0.031 Uiso 1 1 calc R U . . .
C32 C 0.3649(2) 0.8704(3) 0.32088(14) 0.0202(7) Uani 1 1 d . . . . .
C33 C 0.3348(3) 0.8666(3) 0.26817(15) 0.0291(9) Uani 1 1 d . . . . .
H24 H 0.3083 0.8149 0.2525 0.035 Uiso 1 1 calc R U . . .
C34 C 0.3443(3) 0.9398(3) 0.23961(17) 0.0385(11) Uani 1 1 d . . . . .
H25 H 0.3268 0.9360 0.2045 0.046 Uiso 1 1 calc R U . . .
C35 C 0.3797(3) 1.0187(3) 0.26262(18) 0.0358(11) Uani 1 1 d . . . . .
H26 H 0.3840 1.0685 0.2430 0.043 Uiso 1 1 calc R U . . .
C36 C 0.4089(3) 1.0237(3) 0.31499(18) 0.0327(10) Uani 1 1 d . . . . .
H27 H 0.4332 1.0765 0.3305 0.039 Uiso 1 1 calc R U . . .
C37 C 0.4014(3) 0.9494(3) 0.34397(15) 0.0254(8) Uani 1 1 d . . . . .
H28 H 0.4209 0.9525 0.3790 0.030 Uiso 1 1 calc R U . . .
C38 C 0.1968(2) 0.3719(3) 0.19945(14) 0.0201(7) Uani 1 1 d . . . . .
C39 C 0.1965(2) 0.2797(3) 0.22389(15) 0.0228(8) Uani 1 1 d . . . . .
C40 C 0.2044(3) 0.2563(3) 0.27403(16) 0.0294(9) Uani 1 1 d . . . . .
H29 H 0.2118 0.3007 0.2988 0.035 Uiso 1 1 calc R U . . .
C41 C 0.2011(3) 0.1654(3) 0.28621(18) 0.0355(10) Uani 1 1 d . . . . .
H30 H 0.2069 0.1492 0.3196 0.043 Uiso 1 1 calc R U . . .
C42 C 0.1893(3) 0.0983(3) 0.2496(2) 0.0406(11) Uani 1 1 d . . . . .
H31 H 0.1860 0.0381 0.2586 0.049 Uiso 1 1 calc R U . . .
C43 C 0.1823(3) 0.1207(3) 0.19965(18) 0.0357(10) Uani 1 1 d . . . . .
H32 H 0.1749 0.0760 0.1751 0.043 Uiso 1 1 calc R U . . .
C44 C 0.1864(2) 0.2106(3) 0.18724(15) 0.0247(8) Uani 1 1 d . . . . .
C45 C 0.1808(2) 0.2537(3) 0.13842(15) 0.0238(8) Uani 1 1 d . . . . .
C46 C 0.1722(2) 0.2140(3) 0.09126(16) 0.0288(9) Uani 1 1 d . . . . .
H33 H 0.1686 0.1515 0.0874 0.035 Uiso 1 1 calc R U . . .
C47 C 0.1690(2) 0.2695(3) 0.05030(15) 0.0307(10) Uani 1 1 d . . . . .
H34 H 0.1630 0.2442 0.0186 0.037 Uiso 1 1 calc R U . . .
C48 C 0.1749(2) 0.3634(3) 0.05644(15) 0.0307(9) Uani 1 1 d . . . . .
H35 H 0.1731 0.4000 0.0288 0.037 Uiso 1 1 calc R U . . .
C49 C 0.1832(2) 0.4028(3) 0.10325(14) 0.0241(8) Uani 1 1 d . . . . .
H36 H 0.1866 0.4653 0.1070 0.029 Uiso 1 1 calc R U . . .
C50 C 0.1866(2) 0.3472(3) 0.14458(14) 0.0212(8) Uani 1 1 d . . . . .
C51 C 0.0481(2) 0.4018(3) 0.23663(14) 0.0214(8) Uani 1 1 d . . . . .
C52 C 0.0132(3) 0.3202(3) 0.21572(16) 0.0280(9) Uani 1 1 d . . . . .
H37 H 0.0311 0.2914 0.1911 0.034 Uiso 1 1 calc R U . . .
C53 C -0.0482(3) 0.2825(3) 0.23175(16) 0.0313(9) Uani 1 1 d . . . . .
H38 H -0.0696 0.2268 0.2189 0.038 Uiso 1 1 calc R U . . .
C54 C -0.0782(3) 0.3262(3) 0.26662(16) 0.0306(9) Uani 1 1 d . . . . .
H39 H -0.1210 0.3013 0.2761 0.037 Uiso 1 1 calc R U . . .
C55 C -0.0441(3) 0.4072(3) 0.28743(16) 0.0325(10) Uani 1 1 d . . . . .
H40 H -0.0635 0.4365 0.3113 0.039 Uiso 1 1 calc R U . . .
C56 C 0.0188(2) 0.4444(3) 0.27254(15) 0.0267(8) Uani 1 1 d . . . . .
H41 H 0.0419 0.4987 0.2867 0.032 Uiso 1 1 calc R U . . .
C57 C 0.0734(2) 0.5222(3) 0.16161(14) 0.0220(8) Uani 1 1 d . . . . .
C58 C 0.0206(2) 0.4794(3) 0.11949(15) 0.0261(9) Uani 1 1 d . . . . .
H42 H 0.0135 0.4170 0.1193 0.031 Uiso 1 1 calc R U . . .
C59 C -0.0211(3) 0.5315(3) 0.07791(16) 0.0329(10) Uani 1 1 d . . . . .
H43 H -0.0557 0.5035 0.0496 0.039 Uiso 1 1 calc R U . . .
C60 C -0.0117(3) 0.6230(4) 0.07848(17) 0.0386(11) Uani 1 1 d . . . . .
H44 H -0.0399 0.6567 0.0505 0.046 Uiso 1 1 calc R U . . .
C61 C 0.0395(3) 0.6671(3) 0.12043(19) 0.0422(12) Uani 1 1 d . . . . .
H45 H 0.0451 0.7296 0.1207 0.051 Uiso 1 1 calc R U . . .
C62 C 0.0820(3) 0.6152(3) 0.16181(16) 0.0313(9) Uani 1 1 d . . . . .
H46 H 0.1166 0.6436 0.1899 0.038 Uiso 1 1 calc R U . . .
C63 C 0.3721(2) 0.3711(3) 0.26677(14) 0.0216(8) Uani 1 1 d . . . . .
C64 C 0.3963(2) 0.2974(3) 0.24272(15) 0.0265(8) Uani 1 1 d . . . . .
H47 H 0.3651 0.2797 0.2107 0.032 Uiso 1 1 calc R U . . .
C65 C 0.4666(3) 0.2510(3) 0.26690(18) 0.0345(10) Uani 1 1 d . . . . .
H48 H 0.4830 0.2025 0.2508 0.041 Uiso 1 1 calc R U . . .
C66 C 0.5129(3) 0.2765(3) 0.31505(19) 0.0408(11) Uani 1 1 d . . . . .
H49 H 0.5611 0.2465 0.3305 0.049 Uiso 1 1 calc R U . . .
C67 C 0.4879(3) 0.3457(3) 0.33990(18) 0.0405(11) Uani 1 1 d . . . . .
H50 H 0.5178 0.3606 0.3727 0.049 Uiso 1 1 calc R U . . .
C68 C 0.4176(3) 0.3938(3) 0.31603(15) 0.0287(9) Uani 1 1 d . . . . .
H51 H 0.4009 0.4411 0.3328 0.034 Uiso 1 1 calc R U . . .
C69 C 0.3188(2) 0.5047(3) 0.18697(14) 0.0218(8) Uani 1 1 d . . . . .
C70 C 0.3680(3) 0.4660(3) 0.16060(16) 0.0294(9) Uani 1 1 d . . . . .
H52 H 0.3924 0.4102 0.1706 0.035 Uiso 1 1 calc R U . . .
C71 C 0.3807(3) 0.5107(3) 0.11952(18) 0.0388(11) Uani 1 1 d . . . . .
H53 H 0.4128 0.4841 0.1017 0.047 Uiso 1 1 calc R U . . .
C72 C 0.3463(3) 0.5942(3) 0.10470(16) 0.0315(9) Uani 1 1 d . . . . .
H54 H 0.3548 0.6232 0.0769 0.038 Uiso 1 1 calc R U . . .
C73 C 0.2991(2) 0.6347(3) 0.13134(15) 0.0261(8) Uani 1 1 d . . . . .
H55 H 0.2764 0.6913 0.1217 0.031 Uiso 1 1 calc R U . . .
C74 C 0.2859(2) 0.5907(3) 0.17247(14) 0.0247(8) Uani 1 1 d . . . . .
H56 H 0.2550 0.6186 0.1907 0.030 Uiso 1 1 calc R U . . .
B1 B 0.2011(5) 0.8912(5) 0.1115(2) 0.0581(18) Uani 1 1 d . . . . .
F1 F 0.1976(5) 0.8369(5) 0.1567(3) 0.0565(18) Uiso 0.5 1 d . . P . .
F2 F 0.1716(5) 0.8708(6) 0.1461(3) 0.064(2) Uiso 0.5 1 d . . P . .
F3 F 0.2083(6) 0.9817(6) 0.1102(3) 0.054(2) Uiso 0.5 1 d . . P . .
F4 F 0.2366(6) 0.9777(7) 0.1195(4) 0.070(3) Uiso 0.5 1 d . . P . .
F5 F 0.1509(6) 0.8776(7) 0.0602(4) 0.089(3) Uiso 0.5 1 d . . P . .
F6 F 0.1831(5) 0.8393(6) 0.0734(3) 0.065(2) Uiso 0.5 1 d . . P . .
F7 F 0.2580(8) 0.8457(8) 0.1023(5) 0.101(3) Uiso 0.5 1 d . . P . .
F8 F 0.2909(5) 0.8590(5) 0.1217(3) 0.0539(17) Uiso 0.5 1 d . . P . .
O1 O 0.1232(4) 0.3591(4) 0.4419(2) 0.0987(17) Uiso 1 1 d . . . . .
C75 C 0.0475(14) 0.4089(16) 0.4443(8) 0.215(8) Uiso 1 1 d . . . . .
C76 C 0.0805(19) 0.470(2) 0.4631(11) 0.284(13) Uiso 1 1 d . . . . .
C77 C 0.161(2) 0.282(3) 0.4064(14) 0.142(15) Uiso 0.334(19) 1 d . . P A 1
C78 C 0.1763(5) 0.3922(6) 0.4145(3) 0.054(3) Uiso 0.666(19) 1 d . . P A 2
C79 C 0.2331(5) 0.3185(5) 0.4121(3) 0.0725(19) Uiso 1 1 d . . . . .
H57 H 0.173(3) 0.590(3) 0.3159(17) 0.037(13) Uiso 1 1 d . . . . .
H58 H 0.303(3) 0.559(3) 0.3353(16) 0.032(12) Uiso 1 1 d . . . . .
H59 H 0.242(3) 0.648(3) 0.2702(17) 0.030(12) Uiso 1 1 d . . . . .
H60 H 0.224(3) 0.448(3) 0.3015(16) 0.027(11) Uiso 1 1 d . . . . .
H61 H 0.217(3) 0.753(3) 0.3236(18) 0.040(13) Uiso 1 1 d . . . . .

loop_
_atom_site_aniso_label
_atom_site_aniso_U_11
_atom_site_aniso_U_22
_atom_site_aniso_U_33
_atom_site_aniso_U_23
_atom_site_aniso_U_13
_atom_site_aniso_U_12
Ir1 0.01427(8) 0.01650(9) 0.01783(8) -0.00105(5) 0.00404(6) -0.00098(5)
Ir2 0.01516(9) 0.01669(8) 0.01813(8) -0.00152(5) 0.00383(6) -0.00137(5)
P1 0.0145(4) 0.0189(5) 0.0189(4) -0.0001(3) 0.0055(3) -0.0005(4)
P2 0.0161(5) 0.0194(5) 0.0198(4) -0.0023(3) 0.0047(4) -0.0022(4)
P3 0.0157(4) 0.0179(5) 0.0207(4) -0.0010(4) 0.0052(3) -0.0007(4)
C1 0.0166(18) 0.0161(18) 0.0209(17) -0.0008(13) 0.0058(14) -0.0009(14)
C2 0.0177(18) 0.026(2) 0.0198(17) -0.0025(15) 0.0070(14) -0.0049(16)
C3 0.0211(19) 0.028(2) 0.0238(18) -0.0008(15) 0.0061(15) -0.0027(16)
C4 0.021(2) 0.044(3) 0.026(2) 0.0001(18) 0.0036(16) -0.0002(19)
C5 0.023(2) 0.049(3) 0.0229(19) -0.0067(18) 0.0048(16) -0.010(2)
C6 0.030(2) 0.037(2) 0.027(2) -0.0124(17) 0.0140(17) -0.0123(19)
C7 0.0203(19) 0.028(2) 0.0267(19) -0.0040(15) 0.0119(15) -0.0059(16)
C8 0.025(2) 0.020(2) 0.0301(19) -0.0042(15) 0.0152(16) -0.0058(16)
C9 0.037(3) 0.024(2) 0.039(2) -0.0091(17) 0.020(2) -0.0044(18)
C10 0.036(2) 0.022(2) 0.049(3) -0.0048(18) 0.025(2) 0.0012(19)
C11 0.029(2) 0.024(2) 0.039(2) 0.0052(17) 0.0197(18) 0.0029(18)
C12 0.023(2) 0.024(2) 0.0276(19) 0.0021(15) 0.0112(16) -0.0014(16)
C13 0.0231(19) 0.0207(19) 0.0223(18) -0.0005(14) 0.0115(15) -0.0015(16)
C14 0.0171(18) 0.0219(19) 0.0216(17) 0.0034(14) 0.0037(14) 0.0025(15)
C15 0.024(2) 0.029(2) 0.0234(19) 0.0010(16) 0.0091(15) 0.0039(17)
C16 0.032(2) 0.034(2) 0.033(2) 0.0067(17) 0.0135(18) 0.0135(19)
C17 0.043(3) 0.046(3) 0.038(2) 0.022(2) 0.018(2) 0.022(2)
C18 0.048(3) 0.051(3) 0.031(2) 0.016(2) 0.022(2) 0.018(2)
C19 0.037(2) 0.032(2) 0.029(2) 0.0049(17) 0.0158(18) 0.011(2)
C20 0.0191(18) 0.023(2) 0.0251(18) 0.0050(15) 0.0103(15) 0.0051(16)
C21 0.022(2) 0.048(3) 0.027(2) 0.0063(18) 0.0085(16) 0.0046(19)
C22 0.018(2) 0.076(4) 0.038(2) 0.016(2) 0.0098(18) 0.006(2)
C23 0.030(2) 0.067(4) 0.046(3) 0.018(2) 0.024(2) 0.021(2)
C24 0.044(3) 0.032(2) 0.038(2) 0.0052(19) 0.025(2) 0.014(2)
C25 0.029(2) 0.028(2) 0.032(2) 0.0000(17) 0.0153(17) 0.0009(18)
P4 0.0150(4) 0.0179(5) 0.0190(4) -0.0009(3) 0.0057(3) -0.0014(4)
C26 0.0206(19) 0.0235(19) 0.0215(17) 0.0026(14) 0.0089(14) -0.0007(16)
C27 0.0215(19) 0.024(2) 0.0267(19) 0.0014(15) 0.0098(15) -0.0026(16)
C28 0.026(2) 0.028(2) 0.033(2) 0.0040(16) 0.0161(17) 0.0037(18)
C29 0.021(2) 0.038(2) 0.032(2) 0.0113(18) 0.0136(17) 0.0053(18)
C30 0.0177(19) 0.037(2) 0.032(2) 0.0050(17) 0.0058(16) -0.0042(18)
C31 0.023(2) 0.027(2) 0.0276(19) -0.0017(16) 0.0090(16) -0.0038(17)
C32 0.0183(18) 0.0197(19) 0.0251(18) 0.0028(14) 0.0101(14) 0.0017(15)
C33 0.034(2) 0.024(2) 0.029(2) -0.0027(16) 0.0091(17) -0.0021(18)
C34 0.050(3) 0.039(3) 0.027(2) 0.0084(19) 0.012(2) 0.002(2)
C35 0.048(3) 0.026(2) 0.040(2) 0.0109(18) 0.022(2) 0.001(2)
C36 0.040(3) 0.020(2) 0.045(3) 0.0004(17) 0.022(2) -0.0033(18)
C37 0.030(2) 0.025(2) 0.0233(19) -0.0018(15) 0.0120(16) -0.0047(18)
C38 0.0196(19) 0.0172(19) 0.0237(18) -0.0031(14) 0.0067(14) -0.0040(15)
C39 0.0171(18) 0.021(2) 0.031(2) -0.0027(15) 0.0077(15) -0.0031(15)
C40 0.035(2) 0.024(2) 0.031(2) 0.0009(16) 0.0122(18) -0.0008(18)
C41 0.042(3) 0.024(2) 0.041(3) 0.0067(17) 0.013(2) -0.005(2)
C42 0.042(3) 0.021(2) 0.059(3) 0.003(2) 0.016(2) -0.005(2)
C43 0.036(3) 0.027(2) 0.046(3) -0.0093(19) 0.014(2) -0.003(2)
C44 0.0166(18) 0.024(2) 0.034(2) -0.0072(16) 0.0083(16) -0.0027(16)
C45 0.0111(17) 0.028(2) 0.032(2) -0.0093(16) 0.0059(15) -0.0033(16)
C46 0.0164(19) 0.032(2) 0.036(2) -0.0149(18) 0.0046(16) -0.0024(17)
C47 0.0183(19) 0.044(3) 0.028(2) -0.0152(18) 0.0047(16) -0.0003(18)
C48 0.018(2) 0.049(3) 0.0246(19) -0.0036(18) 0.0052(15) 0.0000(19)
C49 0.0176(19) 0.030(2) 0.0231(18) -0.0024(15) 0.0028(14) -0.0013(16)
C50 0.0114(17) 0.027(2) 0.0249(19) -0.0073(15) 0.0049(14) -0.0028(15)
C51 0.0153(18) 0.025(2) 0.0242(18) 0.0029(15) 0.0058(14) -0.0019(15)
C52 0.023(2) 0.029(2) 0.034(2) -0.0080(17) 0.0108(17) -0.0041(17)
C53 0.024(2) 0.029(2) 0.041(2) -0.0054(18) 0.0094(18) -0.0102(18)
C54 0.023(2) 0.034(2) 0.037(2) 0.0078(17) 0.0123(18) -0.0018(18)
C55 0.032(2) 0.035(2) 0.035(2) -0.0029(18) 0.0171(18) 0.001(2)
C56 0.026(2) 0.024(2) 0.033(2) -0.0051(16) 0.0126(17) -0.0053(17)
C57 0.0140(18) 0.028(2) 0.0242(19) 0.0001(15) 0.0068(15) 0.0004(15)
C58 0.019(2) 0.030(2) 0.029(2) -0.0022(16) 0.0058(16) -0.0028(16)
C59 0.020(2) 0.051(3) 0.025(2) 0.0027(18) 0.0022(16) -0.0017(19)
C60 0.033(2) 0.047(3) 0.030(2) 0.016(2) 0.0016(18) 0.000(2)
C61 0.040(3) 0.037(3) 0.042(3) 0.011(2) 0.000(2) -0.002(2)
C62 0.030(2) 0.029(2) 0.030(2) 0.0014(17) 0.0029(17) -0.0026(19)
C63 0.0189(19) 0.0192(19) 0.0265(19) 0.0032(15) 0.0061(15) -0.0005(15)
C64 0.026(2) 0.024(2) 0.032(2) -0.0009(16) 0.0108(17) -0.0028(17)
C65 0.031(2) 0.024(2) 0.051(3) 0.0039(19) 0.016(2) 0.0097(19)
C66 0.034(3) 0.030(2) 0.053(3) 0.007(2) 0.004(2) 0.011(2)
C67 0.039(3) 0.034(3) 0.037(2) 0.0013(19) -0.007(2) 0.008(2)
C68 0.027(2) 0.022(2) 0.032(2) 0.0004(16) 0.0007(17) 0.0061(17)
C69 0.0164(19) 0.0222(19) 0.0253(19) -0.0018(15) 0.0038(15) -0.0024(16)
C70 0.026(2) 0.031(2) 0.036(2) 0.0043(17) 0.0173(18) 0.0074(18)
C71 0.036(3) 0.044(3) 0.045(3) 0.012(2) 0.025(2) 0.012(2)
C72 0.028(2) 0.039(3) 0.030(2) 0.0091(18) 0.0118(17) 0.0018(19)
C73 0.024(2) 0.021(2) 0.033(2) 0.0020(16) 0.0078(16) 0.0002(17)
C74 0.024(2) 0.023(2) 0.029(2) -0.0028(15) 0.0094(16) -0.0010(16)
B1 0.081(5) 0.058(4) 0.040(3) -0.021(3) 0.026(3) -0.010(4)

loop_
_atom_type_symbol
_atom_type_description
_atom_type_scat_dispersion_real
_atom_type_scat_dispersion_imag
_atom_type_scat_source
C C 0.0033 0.0016 'International Tables Vol C Tables 4.2.6.8 and 6.1.1.4'
H H 0.0000 0.0000 'International Tables Vol C Tables 4.2.6.8 and 6.1.1.4'
B B 0.0013 0.0007 'International Tables Vol C Tables 4.2.6.8 and 6.1.1.4'
F F 0.0171 0.0103 'International Tables Vol C Tables 4.2.6.8 and 6.1.1.4'
Ir Ir -1.4442 7.9887 'International Tables Vol C Tables 4.2.6.8 and 6.1.1.4'
P P 0.1023 0.0942 'International Tables Vol C Tables 4.2.6.8 and 6.1.1.4'
O O 0.0106 0.0060 'International Tables Vol C Tables 4.2.6.8 and 6.1.1.4'

loop_
_geom_angle_atom_site_label_1
_geom_angle_atom_site_label_2
_geom_angle_atom_site_label_3
_geom_angle
P4 Ir1 P1 73.59(3)
P4 Ir1 Ir2 137.80(2)
P1 Ir1 Ir2 131.95(3)
P4 Ir1 H57 175.5(14)
P1 Ir1 H57 101.9(14)
Ir2 Ir1 H57 45.6(15)
P4 Ir1 H58 105.9(15)
P1 Ir1 H58 100.7(14)
Ir2 Ir1 H58 45.0(14)
H57 Ir1 H58 75(2)
P4 Ir1 H59 108.2(16)
P1 Ir1 H59 177.7(16)
Ir2 Ir1 H59 47.6(16)
H57 Ir1 H59 76(2)
H58 Ir1 H59 80(2)
P4 Ir1 H61 79(2)
P1 Ir1 H61 83.9(19)
Ir2 Ir1 H61 129(2)
H57 Ir1 H61 101(3)
H58 Ir1 H61 174(2)
H59 Ir1 H61 95(3)
P3 Ir2 P2 72.58(3)
P3 Ir2 Ir1 135.79(3)
P2 Ir2 Ir1 142.59(3)
P3 Ir2 H57 177.5(15)
P2 Ir2 H57 105.4(15)
Ir1 Ir2 H57 46.7(15)
P3 Ir2 H58 105.3(15)
P2 Ir2 H58 168.5(15)
Ir1 Ir2 H58 45.9(15)
H57 Ir2 H58 76(2)
P3 Ir2 H59 109.6(14)
P2 Ir2 H59 115.5(14)
Ir1 Ir2 H59 41.4(14)
H57 Ir2 H59 72(2)
H58 Ir2 H59 76(2)
P3 Ir2 H60 80.6(19)
P2 Ir2 H60 80.9(19)
Ir1 Ir2 H60 121.5(19)
H57 Ir2 H60 98(2)
H58 Ir2 H60 88(2)
H59 Ir2 H60 162(2)
C20 P1 C14 104.94(17)
C20 P1 C1 108.80(17)
C14 P1 C1 109.80(17)
C20 P1 Ir1 120.12(13)
C14 P1 Ir1 115.77(13)
C1 P1 Ir1 96.86(11)
C20 P1 P4 136.43(13)
C14 P1 P4 116.28(13)
C1 P1 P4 45.05(11)
Ir1 P1 P4 53.07(3)
C51 P2 C57 103.93(17)
C51 P2 C38 110.40(17)
C57 P2 C38 109.01(17)
C51 P2 Ir2 116.47(12)
C57 P2 Ir2 120.11(13)
C38 P2 Ir2 96.56(12)
C51 P2 P3 137.63(13)
C57 P2 P3 116.43(13)
C38 P2 P3 45.54(11)
Ir2 P2 P3 53.08(3)
C63 P3 C69 106.05(18)
C63 P3 C38 110.50(17)
C69 P3 C38 105.85(16)
C63 P3 Ir2 120.26(13)
C69 P3 Ir2 114.96(13)
C38 P3 Ir2 98.18(12)
C63 P3 P2 141.52(13)
C69 P3 P2 109.75(13)
C38 P3 P2 45.95(12)
Ir2 P3 P2 54.35(3)
C2 C1 C13 103.2(3)
C2 C1 P1 119.0(3)
C13 C1 P1 111.7(3)
C2 C1 P4 120.5(3)
C13 C1 P4 112.6(2)
P1 C1 P4 90.01(15)
C3 C2 C7 120.2(4)
C3 C2 C1 130.2(4)
C7 C2 C1 109.6(3)
C2 C3 C4 119.4(4)
C2 C3 H1 120.3
C4 C3 H1 120.3
C5 C4 C3 120.1(4)
C5 C4 H2 120.0
C3 C4 H2 120.0
C6 C5 C4 120.7(4)
C6 C5 H3 119.6
C4 C5 H3 119.6
C5 C6 C7 119.2(4)
C5 C6 H4 120.4
C7 C6 H4 120.4
C6 C7 C2 120.3(4)
C6 C7 C8 130.3(4)
C2 C7 C8 109.3(3)
C9 C8 C13 120.5(4)
C9 C8 C7 131.0(4)
C13 C8 C7 108.4(3)
C8 C9 C10 119.2(4)
C8 C9 H5 120.4
C10 C9 H5 120.4
C9 C10 C11 120.3(4)
C9 C10 H6 119.8
C11 C10 H6 119.8
C12 C11 C10 121.1(4)
C12 C11 H7 119.5
C10 C11 H7 119.5
C11 C12 C13 118.7(4)
C11 C12 H8 120.7
C13 C12 H8 120.7
C12 C13 C8 120.1(4)
C12 C13 C1 130.4(3)
C8 C13 C1 109.5(3)
C15 C14 C19 119.0(4)
C15 C14 P1 118.7(3)
C19 C14 P1 122.2(3)
C16 C15 C14 120.7(4)
C16 C15 H9 119.7
C14 C15 H9 119.7
C15 C16 C17 120.2(4)
C15 C16 H10 119.9
C17 C16 H10 119.9
C18 C17 C16 119.9(4)
C18 C17 H11 120.1
C16 C17 H11 120.1
C17 C18 C19 120.5(4)
C17 C18 H12 119.8
C19 C18 H12 119.8
C18 C19 C14 119.9(4)
C18 C19 H13 120.1
C14 C19 H13 120.1
C21 C20 C25 120.2(4)
C21 C20 P1 117.4(3)
C25 C20 P1 122.3(3)
C20 C21 C22 119.5(4)
C20 C21 H14 120.2
C22 C21 H14 120.2
C23 C22 C21 120.0(5)
C23 C22 H15 120.0
C21 C22 H15 120.0
C22 C23 C24 120.8(4)
C22 C23 H16 119.6
C24 C23 H16 119.6
C23 C24 C25 119.8(4)
C23 C24 H17 120.1
C25 C24 H17 120.1
C24 C25 C20 119.7(4)
C24 C25 H18 120.2
C20 C25 H18 120.2
C32 P4 C26 101.44(17)
C32 P4 C1 109.64(17)
C26 P4 C1 110.15(16)
C32 P4 Ir1 121.52(13)
C26 P4 Ir1 116.93(13)
C1 P4 Ir1 97.02(11)
C32 P4 P1 138.34(13)
C26 P4 P1 117.55(12)
C1 P4 P1 44.94(11)
Ir1 P4 P1 53.35(3)
C31 C26 C27 118.6(4)
C31 C26 P4 122.4(3)
C27 C26 P4 118.7(3)
C28 C27 C26 120.3(4)
C28 C27 H19 119.9
C26 C27 H19 119.9
C29 C28 C27 120.6(4)
C29 C28 H20 119.7
C27 C28 H20 119.7
C28 C29 C30 119.7(4)
C28 C29 H21 120.2
C30 C29 H21 120.2
C29 C30 C31 119.9(4)
C29 C30 H22 120.1
C31 C30 H22 120.1
C26 C31 C30 121.0(4)
C26 C31 H23 119.5
C30 C31 H23 119.5
C37 C32 C33 119.5(3)
C37 C32 P4 122.5(3)
C33 C32 P4 117.8(3)
C34 C33 C32 119.7(4)
C34 C33 H24 120.1
C32 C33 H24 120.1
C33 C34 C35 120.6(4)
C33 C34 H25 119.7
C35 C34 H25 119.7
C34 C35 C36 120.1(4)
C34 C35 H26 120.0
C36 C35 H26 120.0
C37 C36 C35 119.6(4)
C37 C36 H27 120.2
C35 C36 H27 120.2
C36 C37 C32 120.4(4)
C36 C37 H28 119.8
C32 C37 H28 119.8
C50 C38 C39 102.4(3)
C50 C38 P3 119.2(3)
C39 C38 P3 111.9(3)
C50 C38 P2 121.6(3)
C39 C38 P2 113.5(3)
P3 C38 P2 88.52(16)
C40 C39 C44 119.3(4)
C40 C39 C38 130.5(4)
C44 C39 C38 110.2(3)
C41 C40 C39 118.7(4)
C41 C40 H29 120.7
C39 C40 H29 120.7
C42 C41 C40 121.4(4)
C42 C41 H30 119.3
C40 C41 H30 119.3
C41 C42 C43 120.4(4)
C41 C42 H31 119.8
C43 C42 H31 119.8
C44 C43 C42 118.7(4)
C44 C43 H32 120.6
C42 C43 H32 120.6
C43 C44 C39 121.5(4)
C43 C44 C45 130.6(4)
C39 C44 C45 107.9(4)
C50 C45 C46 121.0(4)
C50 C45 C44 109.5(3)
C46 C45 C44 129.5(4)
C47 C46 C45 118.8(4)
C47 C46 H33 120.6
C45 C46 H33 120.6
C46 C47 C48 120.3(4)
C46 C47 H34 119.9
C48 C47 H34 119.9
C49 C48 C47 120.9(4)
C49 C48 H35 119.5
C47 C48 H35 119.5
C48 C49 C50 119.0(4)
C48 C49 H36 120.5
C50 C49 H36 120.5
C45 C50 C49 120.0(4)
C45 C50 C38 110.1(3)
C49 C50 C38 129.9(4)
C56 C51 C52 119.0(3)
C56 C51 P2 117.4(3)
C52 C51 P2 123.6(3)
C53 C52 C51 119.7(4)
C53 C52 H37 120.2
C51 C52 H37 120.2
C52 C53 C54 121.0(4)
C52 C53 H38 119.5
C54 C53 H38 119.5
C53 C54 C55 119.7(4)
C53 C54 H39 120.1
C55 C54 H39 120.1
C54 C55 C56 119.7(4)
C54 C55 H40 120.1
C56 C55 H40 120.1
C55 C56 C51 120.8(4)
C55 C56 H41 119.6
C51 C56 H41 119.6
C62 C57 C58 119.7(4)
C62 C57 P2 118.8(3)
C58 C57 P2 121.4(3)
C59 C58 C57 119.2(4)
C59 C58 H42 120.4
C57 C58 H42 120.4
C60 C59 C58 120.5(4)
C60 C59 H43 119.8
C58 C59 H43 119.8
C59 C60 C61 121.2(4)
C59 C60 H44 119.4
C61 C60 H44 119.4
C62 C61 C60 118.6(5)
C62 C61 H45 120.7
C60 C61 H45 120.7
C57 C62 C61 120.9(4)
C57 C62 H46 119.6
C61 C62 H46 119.6
C68 C63 C64 119.3(4)
C68 C63 P3 118.2(3)
C64 C63 P3 122.4(3)
C65 C64 C63 119.7(4)
C65 C64 H47 120.1
C63 C64 H47 120.1
C64 C65 C66 120.4(4)
C64 C65 H48 119.8
C66 C65 H48 119.8
C67 C66 C65 120.4(4)
C67 C66 H49 119.8
C65 C66 H49 119.8
C66 C67 C68 120.1(4)
C66 C67 H50 120.0
C68 C67 H50 120.0
C67 C68 C63 120.0(4)
C67 C68 H51 120.0
C63 C68 H51 120.0
C70 C69 C74 118.7(4)
C70 C69 P3 122.3(3)
C74 C69 P3 118.7(3)
C71 C70 C69 119.9(4)
C71 C70 H52 120.0
C69 C70 H52 120.0
C72 C71 C70 120.9(4)
C72 C71 H53 119.5
C70 C71 H53 119.5
C71 C72 C73 119.9(4)
C71 C72 H54 120.1
C73 C72 H54 120.1
C72 C73 C74 119.8(4)
C72 C73 H55 120.1
C74 C73 H55 120.1
C73 C74 C69 120.7(4)
C73 C74 H56 119.7
C69 C74 H56 119.7
F2 B1 F6 115.9(8)
F2 B1 F7 122.5(9)
F6 B1 F7 62.0(7)
F2 B1 F3 108.9(7)
F6 B1 F3 125.5(8)
F7 B1 F3 115.9(9)
F2 B1 F4 110.9(7)
F6 B1 F4 132.0(8)
F7 B1 F4 100.6(9)
F3 B1 F4 20.2(5)
F2 B1 F5 117.4(8)
F6 B1 F5 33.6(5)
F7 B1 F5 90.3(8)
F3 B1 F5 98.3(7)
F4 B1 F5 112.9(8)
F2 B1 F1 26.7(5)
F6 B1 F1 108.0(7)
F7 B1 F1 96.0(8)
F3 B1 F1 125.6(6)
F4 B1 F1 118.5(6)
F5 B1 F1 125.9(7)
F2 B1 F8 113.2(7)
F6 B1 F8 87.4(6)
F7 B1 F8 25.4(6)
F3 B1 F8 102.3(7)
F4 B1 F8 83.4(6)
F5 B1 F8 114.3(6)
F1 B1 F8 88.0(6)
F2 F1 B1 55.3(10)
F1 F2 B1 98.1(12)
F6 F5 B1 60.8(10)
F5 F6 B1 85.6(11)
F5 F6 F7 131.0(13)
B1 F6 F7 59.4(7)
F8 F7 B1 101.6(15)
F8 F7 F6 160.3(18)
B1 F7 F6 58.7(7)
F7 F8 B1 53.0(12)
C78 O1 C75 123.3(10)
C75 O1 C77 143.8(17)
C76 C75 O1 95(2)
C79 C77 O1 99(2)
O1 C78 C79 107.9(7)

loop_
_geom_bond_atom_site_label_1
_geom_bond_atom_site_label_2
_geom_bond_distance
Ir1 P4 2.2448(9)
Ir1 P1 2.2530(9)
Ir1 Ir2 2.5124(2)
Ir1 H57 1.83(5)
Ir1 H58 1.81(5)
Ir1 H59 1.66(4)
Ir1 H61 1.40(5)
Ir2 P3 2.2337(9)
Ir2 P2 2.2703(9)
Ir2 H57 1.80(5)
Ir2 H58 1.78(5)
Ir2 H59 1.86(5)
Ir2 H60 1.30(5)
P1 C20 1.816(4)
P1 C14 1.821(4)
P1 C1 1.903(4)
P1 P4 2.6939(13)
P2 C51 1.813(4)
P2 C57 1.822(4)
P2 C38 1.917(4)
P2 P3 2.6658(13)
P3 C63 1.813(4)
P3 C69 1.822(4)
P3 C38 1.903(4)
C1 C2 1.513(5)
C1 C13 1.524(5)
C1 P4 1.907(4)
C2 C3 1.382(6)
C2 C7 1.403(6)
C3 C4 1.404(5)
C3 H1 0.9300
C4 C5 1.394(7)
C4 H2 0.9300
C5 C6 1.383(7)
C5 H3 0.9300
C6 C7 1.398(5)
C6 H4 0.9300
C7 C8 1.470(6)
C8 C9 1.386(6)
C8 C13 1.410(5)
C9 C10 1.390(7)
C9 H5 0.9300
C10 C11 1.394(6)
C10 H6 0.9300
C11 C12 1.392(6)
C11 H7 0.9300
C12 C13 1.393(5)
C12 H8 0.9300
C14 C15 1.390(6)
C14 C19 1.395(5)
C15 C16 1.375(6)
C15 H9 0.9300
C16 C17 1.382(6)
C16 H10 0.9300
C17 C18 1.376(7)
C17 H11 0.9300
C18 C19 1.387(6)
C18 H12 0.9300
C19 H13 0.9300
C20 C21 1.391(6)
C20 C25 1.394(6)
C21 C22 1.394(6)
C21 H14 0.9300
C22 C23 1.376(8)
C22 H15 0.9300
C23 C24 1.383(7)
C23 H16 0.9300
C24 C25 1.391(6)
C24 H17 0.9300
C25 H18 0.9300
P4 C32 1.817(4)
P4 C26 1.834(4)
C26 C31 1.386(6)
C26 C27 1.405(6)
C27 C28 1.391(6)
C27 H19 0.9300
C28 C29 1.382(6)
C28 H20 0.9300
C29 C30 1.390(6)
C29 H21 0.9300
C30 C31 1.395(6)
C30 H22 0.9300
C31 H23 0.9300
C32 C37 1.391(6)
C32 C33 1.398(5)
C33 C34 1.377(6)
C33 H24 0.9300
C34 C35 1.383(7)
C34 H25 0.9300
C35 C36 1.389(6)
C35 H26 0.9300
C36 C37 1.387(6)
C36 H27 0.9300
C37 H28 0.9300
C38 C50 1.520(5)
C38 C39 1.522(5)
C39 C40 1.397(5)
C39 C44 1.413(5)
C40 C41 1.392(6)
C40 H29 0.9300
C41 C42 1.388(7)
C41 H30 0.9300
C42 C43 1.392(7)
C42 H31 0.9300
C43 C44 1.380(6)
C43 H32 0.9300
C44 C45 1.470(6)
C45 C50 1.394(6)
C45 C46 1.398(5)
C46 C47 1.388(7)
C46 H33 0.9300
C47 C48 1.399(7)
C47 H34 0.9300
C48 C49 1.388(5)
C48 H35 0.9300
C49 C50 1.395(6)
C49 H36 0.9300
C51 C56 1.390(5)
C51 C52 1.396(6)
C52 C53 1.379(6)
C52 H37 0.9300
C53 C54 1.381(6)
C53 H38 0.9300
C54 C55 1.383(6)
C54 H39 0.9300
C55 C56 1.384(6)
C55 H40 0.9300
C56 H41 0.9300
C57 C62 1.383(6)
C57 C58 1.402(5)
C58 C59 1.397(6)
C58 H42 0.9300
C59 C60 1.362(7)
C59 H43 0.9300
C60 C61 1.397(7)
C60 H44 0.9300
C61 C62 1.394(6)
C61 H45 0.9300
C62 H46 0.9300
C63 C68 1.400(5)
C63 C64 1.402(6)
C64 C65 1.385(6)
C64 H47 0.9300
C65 C66 1.390(7)
C65 H48 0.9300
C66 C67 1.371(7)
C66 H49 0.9300
C67 C68 1.395(6)
C67 H50 0.9300
C68 H51 0.9300
C69 C70 1.394(6)
C69 C74 1.403(6)
C70 C71 1.386(6)
C70 H52 0.9300
C71 C72 1.379(7)
C71 H53 0.9300
C72 C73 1.384(6)
C72 H54 0.9300
C73 C74 1.386(6)
C73 H55 0.9300
C74 H56 0.9300
B1 F2 1.245(10)
B1 F6 1.266(10)
B1 F7 1.276(13)
B1 F3 1.345(11)
B1 F4 1.407(12)
B1 F5 1.446(11)
B1 F1 1.500(10)
B1 F8 1.566(11)
F1 F2 0.680(9)
F5 F6 0.802(11)
F6 F7 1.309(14)
F7 F8 0.686(12)
O1 C78 1.434(11)
O1 C75 1.52(2)
O1 C77 1.75(4)
C75 C76 1.11(3)
C77 C79 1.32(4)
C78 C79 1.481(12)

loop_
_geom_hbond_atom_site_label_D
_geom_hbond_atom_site_label_H
_geom_hbond_atom_site_label_A
_geom_hbond_distance_DH
_geom_hbond_distance_HA
_geom_hbond_distance_DA
_geom_hbond_angle_DHA
_geom_hbond_site_symmetry_A
C19 H13 F6 0.93 2.59 3.395(9) 144.6 4_576
C19 H13 F7 0.93 2.54 3.186(12) 127.1 4_576

loop_
_geom_torsion_atom_site_label_1
_geom_torsion_atom_site_label_2
_geom_torsion_atom_site_label_3
_geom_torsion_atom_site_label_4
_geom_torsion
C13 C1 C2 C3 178.8(4)
P1 C1 C2 C3 54.5(5)
P4 C1 C2 C3 -54.6(5)
C13 C1 C2 C7 -0.8(4)
P1 C1 C2 C7 -125.1(3)
P4 C1 C2 C7 125.9(3)
C7 C2 C3 C4 -1.1(6)
C1 C2 C3 C4 179.4(4)
C2 C3 C4 C5 0.0(6)
C3 C4 C5 C6 -0.4(6)
C4 C5 C6 C7 1.8(6)
C5 C6 C7 C2 -2.9(6)
C5 C6 C7 C8 177.8(4)
C3 C2 C7 C6 2.5(6)
C1 C2 C7 C6 -177.9(3)
C3 C2 C7 C8 -178.0(3)
C1 C2 C7 C8 1.6(4)
C6 C7 C8 C9 -5.3(7)
C2 C7 C8 C9 175.3(4)
C6 C7 C8 C13 177.6(4)
C2 C7 C8 C13 -1.8(4)
C13 C8 C9 C10 -1.7(6)
C7 C8 C9 C10 -178.5(4)
C8 C9 C10 C11 0.1(6)
C9 C10 C11 C12 0.7(6)
C10 C11 C12 C13 0.2(6)
C11 C12 C13 C8 -1.8(6)
C11 C12 C13 C1 176.8(4)
C9 C8 C13 C12 2.6(6)
C7 C8 C13 C12 -180.0(3)
C9 C8 C13 C1 -176.2(3)
C7 C8 C13 C1 1.2(4)
C2 C1 C13 C12 -178.9(4)
P1 C1 C13 C12 -50.0(5)
P4 C1 C13 C12 49.6(5)
C2 C1 C13 C8 -0.3(4)
P1 C1 C13 C8 128.6(3)
P4 C1 C13 C8 -131.8(3)
C20 P1 C14 C15 158.4(3)
C1 P1 C14 C15 -84.9(3)
Ir1 P1 C14 C15 23.5(4)
P4 P1 C14 C15 -36.1(4)
C20 P1 C14 C19 -17.9(4)
C1 P1 C14 C19 98.9(4)
Ir1 P1 C14 C19 -152.8(3)
P4 P1 C14 C19 147.6(3)
C19 C14 C15 C16 0.3(6)
P1 C14 C15 C16 -176.1(3)
C14 C15 C16 C17 -0.1(7)
C15 C16 C17 C18 -0.5(8)
C16 C17 C18 C19 1.1(8)
C17 C18 C19 C14 -0.9(8)
C15 C14 C19 C18 0.3(7)
P1 C14 C19 C18 176.5(4)
C14 P1 C20 C21 -102.2(3)
C1 P1 C20 C21 140.4(3)
Ir1 P1 C20 C21 30.3(4)
P4 P1 C20 C21 96.8(3)
C14 P1 C20 C25 74.9(4)
C1 P1 C20 C25 -42.6(4)
Ir1 P1 C20 C25 -152.7(3)
P4 P1 C20 C25 -86.1(4)
C25 C20 C21 C22 -0.6(6)
P1 C20 C21 C22 176.5(4)
C20 C21 C22 C23 1.3(7)
C21 C22 C23 C24 -1.4(8)
C22 C23 C24 C25 0.8(7)
C23 C24 C25 C20 -0.1(7)
C21 C20 C25 C24 0.0(6)
P1 C20 C25 C24 -177.0(3)
C32 P4 C26 C31 56.7(3)
C1 P4 C26 C31 -59.4(3)
Ir1 P4 C26 C31 -168.8(3)
P1 P4 C26 C31 -108.2(3)
C32 P4 C26 C27 -117.7(3)
C1 P4 C26 C27 126.2(3)
Ir1 P4 C26 C27 16.8(3)
P1 P4 C26 C27 77.5(3)
C31 C26 C27 C28 0.4(6)
P4 C26 C27 C28 175.0(3)
C26 C27 C28 C29 -0.1(6)
C27 C28 C29 C30 -0.4(6)
C28 C29 C30 C31 0.5(6)
C27 C26 C31 C30 -0.4(6)
P4 C26 C31 C30 -174.7(3)
C29 C30 C31 C26 -0.1(6)
C26 P4 C32 C37 -79.5(4)
C1 P4 C32 C37 37.0(4)
Ir1 P4 C32 C37 148.8(3)
P1 P4 C32 C37 80.1(4)
C26 P4 C32 C33 95.8(3)
C1 P4 C32 C33 -147.8(3)
Ir1 P4 C32 C33 -36.0(3)
P1 P4 C32 C33 -104.6(3)
C37 C32 C33 C34 2.6(6)
P4 C32 C33 C34 -172.8(4)
C32 C33 C34 C35 -3.4(7)
C33 C34 C35 C36 2.5(8)
C34 C35 C36 C37 -0.7(7)
C35 C36 C37 C32 -0.1(7)
C33 C32 C37 C36 -0.9(6)
P4 C32 C37 C36 174.3(3)
C50 C38 C39 C40 179.4(4)
P3 C38 C39 C40 50.6(5)
P2 C38 C39 C40 -47.8(5)
C50 C38 C39 C44 -0.6(4)
P3 C38 C39 C44 -129.4(3)
P2 C38 C39 C44 132.3(3)
C44 C39 C40 C41 -0.8(6)
C38 C39 C40 C41 179.2(4)
C39 C40 C41 C42 -0.7(7)
C40 C41 C42 C43 1.5(8)
C41 C42 C43 C44 -0.7(7)
C42 C43 C44 C39 -0.8(6)
C42 C43 C44 C45 -179.8(4)
C40 C39 C44 C43 1.5(6)
C38 C39 C44 C43 -178.5(4)
C40 C39 C44 C45 -179.3(3)
C38 C39 C44 C45 0.7(4)
C43 C44 C45 C50 178.6(4)
C39 C44 C45 C50 -0.5(4)
C43 C44 C45 C46 -2.2(7)
C39 C44 C45 C46 178.7(4)
C50 C45 C46 C47 -0.3(6)
C44 C45 C46 C47 -179.4(4)
C45 C46 C47 C48 0.3(6)
C46 C47 C48 C49 -0.5(6)
C47 C48 C49 C50 0.6(6)
C46 C45 C50 C49 0.4(6)
C44 C45 C50 C49 179.7(3)
C46 C45 C50 C38 -179.1(3)
C44 C45 C50 C38 0.1(4)
C48 C49 C50 C45 -0.6(6)
C48 C49 C50 C38 178.9(4)
C39 C38 C50 C45 0.3(4)
P3 C38 C50 C45 124.4(3)
P2 C38 C50 C45 -127.6(3)
C39 C38 C50 C49 -179.2(4)
P3 C38 C50 C49 -55.1(5)
P2 C38 C50 C49 52.9(5)
C57 P2 C51 C56 -93.9(3)
C38 P2 C51 C56 149.3(3)
Ir2 P2 C51 C56 40.5(4)
P3 P2 C51 C56 103.8(3)
C57 P2 C51 C52 83.5(4)
C38 P2 C51 C52 -33.3(4)
Ir2 P2 C51 C52 -142.0(3)
P3 P2 C51 C52 -78.8(4)
C56 C51 C52 C53 -1.5(6)
P2 C51 C52 C53 -178.8(3)
C51 C52 C53 C54 2.9(7)
C52 C53 C54 C55 -2.7(7)
C53 C54 C55 C56 1.0(7)
C54 C55 C56 C51 0.4(7)
C52 C51 C56 C55 -0.2(6)
P2 C51 C56 C55 177.4(3)
C51 P2 C57 C62 120.6(3)
C38 P2 C57 C62 -121.7(3)
Ir2 P2 C57 C62 -11.8(4)
P3 P2 C57 C62 -72.7(3)
C51 P2 C57 C58 -56.4(4)
C38 P2 C57 C58 61.3(4)
Ir2 P2 C57 C58 171.1(3)
P3 P2 C57 C58 110.3(3)
C62 C57 C58 C59 1.4(6)
P2 C57 C58 C59 178.4(3)
C57 C58 C59 C60 -0.9(7)
C58 C59 C60 C61 -0.2(7)
C59 C60 C61 C62 0.8(8)
C58 C57 C62 C61 -0.7(7)
P2 C57 C62 C61 -177.8(4)
C60 C61 C62 C57 -0.4(8)
C69 P3 C63 C68 107.7(3)
C38 P3 C63 C68 -138.0(3)
Ir2 P3 C63 C68 -24.8(4)
P2 P3 C63 C68 -94.3(4)
C69 P3 C63 C64 -68.4(4)
C38 P3 C63 C64 45.9(4)
Ir2 P3 C63 C64 159.1(3)
P2 P3 C63 C64 89.6(4)
C68 C63 C64 C65 -3.2(6)
P3 C63 C64 C65 172.9(3)
C63 C64 C65 C66 0.7(7)
C64 C65 C66 C67 2.4(7)
C65 C66 C67 C68 -3.0(8)
C66 C67 C68 C63 0.5(7)
C64 C63 C68 C67 2.6(6)
P3 C63 C68 C67 -173.7(4)
C63 P3 C69 C70 35.2(4)
C38 P3 C69 C70 -82.3(4)
Ir2 P3 C69 C70 170.6(3)
P2 P3 C69 C70 -130.5(3)
C63 P3 C69 C74 -151.2(3)
C38 P3 C69 C74 91.3(3)
Ir2 P3 C69 C74 -15.8(3)
P2 P3 C69 C74 43.1(3)
C74 C69 C70 C71 -2.9(6)
P3 C69 C70 C71 170.7(4)
C69 C70 C71 C72 1.2(8)
C70 C71 C72 C73 0.7(8)
C71 C72 C73 C74 -0.7(7)
C72 C73 C74 C69 -1.1(6)
C70 C69 C74 C73 2.8(6)
P3 C69 C74 C73 -171.0(3)
F6 B1 F1 F2 -112.1(13)
F7 B1 F1 F2 -174.6(14)
F3 B1 F1 F2 57.5(14)
F4 B1 F1 F2 79.9(13)
F5 B1 F1 F2 -79.9(15)
F8 B1 F1 F2 161.2(12)
F6 B1 F2 F1 78.4(14)
F7 B1 F2 F1 6.4(16)
F3 B1 F2 F1 -133.5(12)
F4 B1 F2 F1 -112.2(13)
F5 B1 F2 F1 116.1(13)
F8 B1 F2 F1 -20.5(13)
F2 B1 F5 F6 -96.4(13)
F7 B1 F5 F6 31.1(11)
F3 B1 F5 F6 147.3(11)
F4 B1 F5 F6 132.7(12)
F1 B1 F5 F6 -66.5(13)
F8 B1 F5 F6 39.7(11)
B1 F5 F6 F7 -41.8(13)
F2 B1 F6 F5 101.0(13)
F7 B1 F6 F5 -144.2(13)
F3 B1 F6 F5 -41.1(14)
F4 B1 F6 F5 -65.7(15)
F1 B1 F6 F5 128.6(11)
F8 B1 F6 F5 -144.3(10)
F2 B1 F6 F7 -114.8(11)
F3 B1 F6 F7 103.1(11)
F4 B1 F6 F7 78.5(12)
F5 B1 F6 F7 144.2(13)
F1 B1 F6 F7 -87.2(9)
F8 B1 F6 F7 -0.1(7)
F2 B1 F7 F8 -75.3(17)
F6 B1 F7 F8 -179.7(17)
F3 B1 F7 F8 62.0(16)
F4 B1 F7 F8 48.1(16)
F5 B1 F7 F8 161.4(15)
F1 B1 F7 F8 -72.5(15)
F2 B1 F7 F6 104.4(10)
F3 B1 F7 F6 -118.3(9)
F4 B1 F7 F6 -132.2(8)
F5 B1 F7 F6 -18.9(7)
F1 B1 F7 F6 107.2(7)
F8 B1 F7 F6 179.7(17)
F5 F6 F7 F8 51(6)
B1 F6 F7 F8 1(5)
F5 F6 F7 B1 50.6(16)
F6 F7 F8 B1 -1(4)
F2 B1 F8 F7 117.5(16)
F6 B1 F8 F7 0.3(15)
F3 B1 F8 F7 -125.6(16)
F4 B1 F8 F7 -132.6(16)
F5 B1 F8 F7 -20.5(16)
F1 B1 F8 F7 108.4(16)
C78 O1 C75 C76 -62(2)
C77 O1 C75 C76 -148(3)
C75 O1 C77 C79 142(2)
C75 O1 C78 C79 -168.8(12)
